data_2229733
loop_
_publ_author_name
'Hao, Junsheng'
'Liu, Haimei'
'Yuan, Hai-Yan'

_publ_section_title
;
 Bis(\h^3^-2-<i>tert</i>-butyl-1-trimethylsilyl-3-phenyl-1-azaallyl)nickel(II)
;
_journal_coeditor_code JJ2080
_journal_issue 4
_journal_name_full 'Acta Crystallographica Section E'
_journal_page_first m469
_journal_paper_doi 10.1107/S1600536811009469
_journal_volume 67
_journal_year 2011
_chemical_formula_iupac '[Ni (C15 H24 N Si)2]'
_chemical_formula_moiety 'C30 H48 N2 Ni Si2'
_chemical_formula_sum 'C30 H48 N2 Ni Si2'
_chemical_formula_weight 551.59
_chemical_name_systematic
;
Bis(\h^3^-2-<i>tert</i>-butyl-1-trimethylsilyl-3-phenyl-1-azaallyl)nickel(II)
;
_space_group_IT_number 14
_symmetry_cell_setting monoclinic
_symmetry_space_group_name_Hall '-P 2yn'
_symmetry_space_group_name_H-M 'P 1 21/n 1'
_atom_sites_solution_hydrogens geom
_atom_sites_solution_primary direct
_atom_sites_solution_secondary difmap
_audit_creation_method SHELXL-97
_cell_angle_alpha 90.00
_cell_angle_beta 94.84(2)
_cell_angle_gamma 90.00
_cell_formula_units_Z 2
_cell_length_a 10.309(6)
_cell_length_b 9.289(6)
_cell_length_c 16.521(9)
_cell_measurement_reflns_used 1405
_cell_measurement_temperature 213(2)
_cell_measurement_theta_max 26.72
_cell_measurement_theta_min 2.43
_cell_volume 1576.4(16)
_computing_cell_refinement '<i>SAINT</i> (Bruker, 2009)'
_computing_data_collection '<i>SMART</i> (Bruker, 2009)'
_computing_data_reduction '<i>SAINT</i> (Bruker, 2009)'
_computing_molecular_graphics '<i>SHELXTL</i> (Sheldrick, 2008)'
_computing_publication_material '<i>SHELXL97</i> (Sheldrick, 2008)'
_computing_structure_refinement '<i>SHELXL97</i> (Sheldrick, 2008)'
_computing_structure_solution '<i>SHELXS97</i> (Sheldrick, 2008)'
_diffrn_ambient_temperature 213(2)
_diffrn_measured_fraction_theta_full 0.997
_diffrn_measured_fraction_theta_max 0.997
_diffrn_measurement_device_type 'Siemens SMART CCD area-detector'
_diffrn_measurement_method '\f and \w'
_diffrn_radiation_monochromator graphite
_diffrn_radiation_source 'fine-focus sealed tube'
_diffrn_radiation_type MoK\a
_diffrn_radiation_wavelength 0.71073
_diffrn_reflns_av_R_equivalents 0.0614
_diffrn_reflns_av_sigmaI/netI 0.0790
_diffrn_reflns_limit_h_max 9
_diffrn_reflns_limit_h_min -12
_diffrn_reflns_limit_k_max 11
_diffrn_reflns_limit_k_min -9
_diffrn_reflns_limit_l_max 19
_diffrn_reflns_limit_l_min -19
_diffrn_reflns_number 7488
_diffrn_reflns_theta_full 25.01
_diffrn_reflns_theta_max 25.01
_diffrn_reflns_theta_min 2.25
_exptl_absorpt_coefficient_mu 0.711
_exptl_absorpt_correction_T_max 0.8709
_exptl_absorpt_correction_T_min 0.8150
_exptl_absorpt_correction_type multi-scan
_exptl_absorpt_process_details '(SADABS; Bruker, 2009)'
_exptl_crystal_colour yellow
_exptl_crystal_density_diffrn 1.162
_exptl_crystal_density_method 'not measured'
_exptl_crystal_description block
_exptl_crystal_F_000 596
_exptl_crystal_size_max 0.30
_exptl_crystal_size_mid 0.30
_exptl_crystal_size_min 0.20
_refine_diff_density_max 0.632
_refine_diff_density_min -1.220
_refine_ls_extinction_method none
_refine_ls_goodness_of_fit_ref 1.357
_refine_ls_hydrogen_treatment constr
_refine_ls_matrix_type full
_refine_ls_number_parameters 166
_refine_ls_number_reflns 2776
_refine_ls_number_restraints 0
_refine_ls_restrained_S_all 1.357
_refine_ls_R_factor_all 0.1083
_refine_ls_R_factor_gt 0.0956
_refine_ls_shift/su_max 0.000
_refine_ls_shift/su_mean 0.000
_refine_ls_structure_factor_coef Fsqd
_refine_ls_weighting_details 'calc w=1/[\s^2^(Fo^2^)+(0.0426P)^2^+3.0952P] where P=(Fo^2^+2Fc^2^)/3'
_refine_ls_weighting_scheme calc
_refine_ls_wR_factor_gt 0.1811
_refine_ls_wR_factor_ref 0.1861
_reflns_number_gt 2446
_reflns_number_total 2776
_reflns_threshold_expression I>2\s(I)
_cod_data_source_file jj2080.cif
_cod_data_source_block I
_cod_original_sg_symbol_H-M 'P 21/n'
_cod_database_code 2229733
_cod_database_fobs_code 2229733

loop_
_symmetry_equiv_pos_as_xyz
'x, y, z'
'-x+1/2, y+1/2, -z+1/2'
'-x, -y, -z'
'x-1/2, -y-1/2, z-1/2'

loop_
_atom_site_type_symbol
_atom_site_label
_atom_site_fract_x
_atom_site_fract_y
_atom_site_fract_z
_atom_site_U_iso_or_equiv
_atom_site_adp_type
_atom_site_calc_flag
_atom_site_refinement_flags
_atom_site_occupancy
_atom_site_disorder_assembly
_atom_site_disorder_group
Ni Ni 0.5000 0.5000 0.0000 0.0230(3) Uani d S 1 . .
N N 0.5562(5) 0.5466(5) 0.1104(3) 0.0258(11) Uani d . 1 . .
Si Si 0.60753(18) 0.6959(2) 0.16563(10) 0.0343(5) Uani d . 1 . .
C C1 0.6907(6) 0.2919(7) 0.0403(4) 0.0319(15) Uani d . 1 . .
C C2 0.7162(8) 0.1682(7) -0.0031(4) 0.0461(18) Uani d . 1 . .
H H2 0.6477 0.1078 -0.0208 0.055 Uiso calc R 1 . .
C C3 0.8420(9) 0.1330(10) -0.0205(5) 0.067(3) Uani d . 1 . .
H H3 0.8575 0.0502 -0.0498 0.080 Uiso calc R 1 . .
C C4 0.9421(9) 0.2215(11) 0.0060(6) 0.071(3) Uani d . 1 . .
H H4 1.0265 0.1984 -0.0052 0.086 Uiso calc R 1 . .
C C5 0.9199(7) 0.3447(9) 0.0491(5) 0.057(2) Uani d . 1 . .
H H5 0.9887 0.4047 0.0670 0.068 Uiso calc R 1 . .
C C6 0.7934(7) 0.3781(7) 0.0655(4) 0.0404(17) Uani d . 1 . .
H H6 0.7783 0.4615 0.0944 0.048 Uiso calc R 1 . .
C C7 0.5535(6) 0.3120(6) 0.0600(3) 0.0288(14) Uani d . 1 . .
H H7 0.4961 0.2299 0.0465 0.035 Uiso calc R 1 . .
C C8 0.5045(6) 0.4128(6) 0.1139(3) 0.0264(13) Uani d . 1 . .
C C9 0.3895(6) 0.3787(7) 0.1648(4) 0.0354(15) Uani d . 1 . .
C C10 0.3392(9) 0.2272(9) 0.1507(6) 0.079(3) Uani d . 1 . .
H H10A 0.2748 0.2066 0.1878 0.119 Uiso calc R 1 . .
H H10B 0.4100 0.1603 0.1594 0.119 Uiso calc R 1 . .
H H10C 0.3009 0.2184 0.0959 0.119 Uiso calc R 1 . .
C C11 0.4382(8) 0.3936(10) 0.2540(4) 0.064(2) Uani d . 1 . .
H H11A 0.3679 0.3754 0.2872 0.096 Uiso calc R 1 . .
H H11B 0.4706 0.4894 0.2641 0.096 Uiso calc R 1 . .
H H11C 0.5069 0.3255 0.2671 0.096 Uiso calc R 1 . .
C C12 0.2786(7) 0.4838(9) 0.1442(5) 0.063(2) Uani d . 1 . .
H H12A 0.2472 0.4728 0.0881 0.095 Uiso calc R 1 . .
H H12B 0.3093 0.5805 0.1534 0.095 Uiso calc R 1 . .
H H12C 0.2092 0.4646 0.1779 0.095 Uiso calc R 1 . .
C C13 0.7233(8) 0.6372(9) 0.2517(4) 0.059(2) Uani d . 1 . .
H H13A 0.6765 0.5887 0.2914 0.088 Uiso calc R 1 . .
H H13B 0.7669 0.7198 0.2760 0.088 Uiso calc R 1 . .
H H13C 0.7864 0.5728 0.2320 0.088 Uiso calc R 1 . .
C C14 0.4802(8) 0.8102(8) 0.2082(5) 0.063(2) Uani d . 1 . .
H H14A 0.4187 0.8418 0.1650 0.094 Uiso calc R 1 . .
H H14B 0.5206 0.8925 0.2350 0.094 Uiso calc R 1 . .
H H14C 0.4358 0.7551 0.2465 0.094 Uiso calc R 1 . .
C C15 0.6989(9) 0.8097(9) 0.0976(5) 0.066(3) Uani d . 1 . .
H H15A 0.7616 0.7517 0.0727 0.099 Uiso calc R 1 . .
H H15B 0.7430 0.8852 0.1286 0.099 Uiso calc R 1 . .
H H15C 0.6394 0.8512 0.0562 0.099 Uiso calc R 1 . .

loop_
_atom_site_aniso_label
_atom_site_aniso_U_11
_atom_site_aniso_U_22
_atom_site_aniso_U_33
_atom_site_aniso_U_12
_atom_site_aniso_U_13
_atom_site_aniso_U_23
Ni 0.0255(6) 0.0245(6) 0.0189(5) -0.0018(5) 0.0021(4) 0.0027(5)
N 0.029(3) 0.027(3) 0.022(2) 0.007(2) 0.006(2) 0.003(2)
Si 0.0386(11) 0.0359(10) 0.0281(9) -0.0032(8) 0.0005(8) -0.0048(8)
C1 0.035(4) 0.033(4) 0.028(3) 0.007(3) 0.003(3) 0.014(3)
C2 0.057(5) 0.040(4) 0.042(4) 0.011(4) 0.008(4) 0.007(3)
C3 0.074(7) 0.058(6) 0.072(6) 0.030(5) 0.025(5) 0.008(5)
C4 0.048(6) 0.082(7) 0.088(7) 0.032(5) 0.028(5) 0.027(6)
C5 0.035(5) 0.074(6) 0.061(5) 0.007(4) 0.003(4) 0.019(4)
C6 0.038(4) 0.046(4) 0.038(4) 0.001(3) 0.006(3) 0.008(3)
C7 0.041(4) 0.020(3) 0.025(3) -0.003(3) -0.001(3) 0.004(3)
C8 0.022(3) 0.030(3) 0.027(3) -0.008(3) -0.002(3) 0.013(3)
C9 0.033(4) 0.043(4) 0.031(3) -0.007(3) 0.010(3) 0.002(3)
C10 0.090(7) 0.067(6) 0.088(7) -0.036(5) 0.054(6) -0.007(5)
C11 0.058(5) 0.099(7) 0.037(4) 0.002(5) 0.016(4) 0.013(4)
C12 0.043(5) 0.079(6) 0.070(5) 0.003(4) 0.022(4) 0.028(5)
C13 0.061(6) 0.067(5) 0.046(4) -0.006(4) -0.012(4) -0.005(4)
C14 0.067(6) 0.054(5) 0.066(5) 0.012(4) -0.001(4) -0.022(4)
C15 0.089(7) 0.062(5) 0.048(5) -0.043(5) 0.007(4) -0.001(4)

loop_
_atom_type_symbol
_atom_type_description
_atom_type_scat_dispersion_real
_atom_type_scat_dispersion_imag
_atom_type_scat_source
C C 0.0033 0.0016 'International Tables Vol C Tables 4.2.6.8 and 6.1.1.4'
H H 0.0000 0.0000 'International Tables Vol C Tables 4.2.6.8 and 6.1.1.4'
N N 0.0061 0.0033 'International Tables Vol C Tables 4.2.6.8 and 6.1.1.4'
Si Si 0.0817 0.0704 'International Tables Vol C Tables 4.2.6.8 and 6.1.1.4'
Ni Ni 0.3393 1.1124 'International Tables Vol C Tables 4.2.6.8 and 6.1.1.4'

loop_
_geom_angle_atom_site_label_1
_geom_angle_atom_site_label_2
_geom_angle_atom_site_label_3
_geom_angle_site_symmetry_1
_geom_angle_site_symmetry_3
_geom_angle
_geom_angle_publ_flag
N Ni N . 3_665 180.0 ?
N Ni C8 . . 39.8(2) ?
N Ni C8 3_665 . 140.2(2) ?
N Ni C8 . 3_665 140.2(2) ?
N Ni C8 3_665 3_665 39.8(2) ?
C8 Ni C8 . 3_665 180.0 ?
N Ni C7 . 3_665 108.3(2) ?
N Ni C7 3_665 3_665 71.7(2) ?
C8 Ni C7 . 3_665 139.7(2) ?
C8 Ni C7 3_665 3_665 40.3(2) ?
N Ni C7 . . 71.7(2) ?
N Ni C7 3_665 . 108.3(2) ?
C8 Ni C7 . . 40.3(2) ?
C8 Ni C7 3_665 . 139.7(2) ?
C7 Ni C7 3_665 . 180.0 ?
C8 N Si . . 145.2(4) ?
C8 N Ni . . 75.2(3) ?
Si N Ni . . 137.9(3) ?
N Si C15 . . 106.7(3) ?
N Si C13 . . 108.5(3) ?
C15 Si C13 . . 107.7(4) ?
N Si C14 . . 117.6(3) ?
C15 Si C14 . . 108.2(4) ?
C13 Si C14 . . 107.7(4) ?
C6 C1 C2 . . 117.8(6) ?
C6 C1 C7 . . 125.8(6) ?
C2 C1 C7 . . 116.2(6) ?
C1 C2 C3 . . 121.4(8) ?
C1 C2 H2 . . 119.3 ?
C3 C2 H2 . . 119.3 ?
C4 C3 C2 . . 119.1(8) ?
C4 C3 H3 . . 120.5 ?
C2 C3 H3 . . 120.5 ?
C3 C4 C5 . . 120.9(8) ?
C3 C4 H4 . . 119.6 ?
C5 C4 H4 . . 119.6 ?
C4 C5 C6 . . 119.1(8) ?
C4 C5 H5 . . 120.5 ?
C6 C5 H5 . . 120.5 ?
C1 C6 C5 . . 121.8(7) ?
C1 C6 H6 . . 119.1 ?
C5 C6 H6 . . 119.1 ?
C8 C7 C1 . . 128.1(5) ?
C8 C7 Ni . . 69.3(3) ?
C1 C7 Ni . . 102.8(4) ?
C8 C7 H7 . . 114.7 ?
C1 C7 H7 . . 114.7 ?
Ni C7 H7 . . 114.7 ?
N C8 C7 . . 114.7(5) ?
N C8 C9 . . 122.3(5) ?
C7 C8 C9 . . 122.6(5) ?
N C8 Ni . . 64.9(3) ?
C7 C8 Ni . . 70.4(3) ?
C9 C8 Ni . . 128.6(4) ?
C10 C9 C12 . . 108.8(7) ?
C10 C9 C11 . . 108.4(6) ?
C12 C9 C11 . . 109.8(6) ?
C10 C9 C8 . . 112.1(5) ?
C12 C9 C8 . . 110.1(5) ?
C11 C9 C8 . . 107.7(5) ?
C9 C10 H10A . . 109.5 ?
C9 C10 H10B . . 109.5 ?
H10A C10 H10B . . 109.5 ?
C9 C10 H10C . . 109.5 ?
H10A C10 H10C . . 109.5 ?
H10B C10 H10C . . 109.5 ?
C9 C11 H11A . . 109.5 ?
C9 C11 H11B . . 109.5 ?
H11A C11 H11B . . 109.5 ?
C9 C11 H11C . . 109.5 ?
H11A C11 H11C . . 109.5 ?
H11B C11 H11C . . 109.5 ?
C9 C12 H12A . . 109.5 ?
C9 C12 H12B . . 109.5 ?
H12A C12 H12B . . 109.5 ?
C9 C12 H12C . . 109.5 ?
H12A C12 H12C . . 109.5 ?
H12B C12 H12C . . 109.5 ?
Si C13 H13A . . 109.5 ?
Si C13 H13B . . 109.5 ?
H13A C13 H13B . . 109.5 ?
Si C13 H13C . . 109.5 ?
H13A C13 H13C . . 109.5 ?
H13B C13 H13C . . 109.5 ?
Si C14 H14A . . 109.5 ?
Si C14 H14B . . 109.5 ?
H14A C14 H14B . . 109.5 ?
Si C14 H14C . . 109.5 ?
H14A C14 H14C . . 109.5 ?
H14B C14 H14C . . 109.5 ?
Si C15 H15A . . 109.5 ?
Si C15 H15B . . 109.5 ?
H15A C15 H15B . . 109.5 ?
Si C15 H15C . . 109.5 ?
H15A C15 H15C . . 109.5 ?
H15B C15 H15C . . 109.5 ?

loop_
_geom_bond_atom_site_label_1
_geom_bond_atom_site_label_2
_geom_bond_site_symmetry_2
_geom_bond_distance
_geom_bond_publ_flag
Ni N . 1.916(5) ?
Ni N 3_665 1.916(5) ?
Ni C8 . 2.045(5) ?
Ni C8 3_665 2.045(5) ?
Ni C7 3_665 2.060(6) ?
Ni C7 . 2.060(6) ?
N C8 . 1.355(7) ?
N Si . 1.720(5) ?
Si C15 . 1.857(7) ?
Si C13 . 1.860(8) ?
Si C14 . 1.871(7) ?
C1 C6 . 1.365(9) ?
C1 C2 . 1.390(9) ?
C1 C7 . 1.490(8) ?
C2 C3 . 1.390(10) ?
C2 H2 . 0.9300 ?
C3 C4 . 1.362(12) ?
C3 H3 . 0.9300 ?
C4 C5 . 1.377(11) ?
C4 H4 . 0.9300 ?
C5 C6 . 1.389(9) ?
C5 H5 . 0.9300 ?
C6 H6 . 0.9300 ?
C7 C8 . 1.414(8) ?
C7 H7 . 0.9800 ?
C8 C9 . 1.544(8) ?
C9 C10 . 1.511(10) ?
C9 C12 . 1.521(10) ?
C9 C11 . 1.523(9) ?
C10 H10A . 0.9600 ?
C10 H10B . 0.9600 ?
C10 H10C . 0.9600 ?
C11 H11A . 0.9600 ?
C11 H11B . 0.9600 ?
C11 H11C . 0.9600 ?
C12 H12A . 0.9600 ?
C12 H12B . 0.9600 ?
C12 H12C . 0.9600 ?
C13 H13A . 0.9600 ?
C13 H13B . 0.9600 ?
C13 H13C . 0.9600 ?
C14 H14A . 0.9600 ?
C14 H14B . 0.9600 ?
C14 H14C . 0.9600 ?
C15 H15A . 0.9600 ?
C15 H15B . 0.9600 ?
C15 H15C . 0.9600 ?
